data_9001317
loop_
_publ_author_name
'Bayliss, P.'

_publ_section_title
;Crystal chemistry and crystallography of some minerals in the tetradymite
 group
;
_journal_name_full 'American Mineralogist'
_journal_page_first 257
_journal_page_last 265
_journal_volume 76
_journal_year 1991
_chemical_formula_sum 'Bi S0.56 Te0.44'
_chemical_name_mineral Ingodite
_space_group_IT_number 164
_symmetry_space_group_name_Hall '-P 3 2"'
_symmetry_space_group_name_H-M 'P -3 m 1'
_cell_angle_alpha 90
_cell_angle_beta 90
_cell_angle_gamma 120
_cell_formula_units_Z 6
_cell_length_a 4.2477
_cell_length_b 4.2477
_cell_length_c 23.075
_cell_volume 360.562
_database_code_amcsd 0001347
_exptl_crystal_density_diffrn 7.822
_cod_original_formula_sum 'Bi (S.56 Te.44)'
_cod_database_code 9001317

loop_
_space_group_symop_operation_xyz
x,y,z
-y,-x,z
y,-x+y,-z
-x,-x+y,-z
-x+y,-x,z
-x+y,y,z
-x,-y,-z
y,x,-z
-y,x-y,z
x,x-y,z
x-y,x,-z
x-y,-y,-z

loop_
_atom_site_label
_atom_site_fract_x
_atom_site_fract_y
_atom_site_fract_z
_atom_site_occupancy
Bi1 0.00000 0.00000 0.12400 1.00000
Bi2 0.33333 0.66667 0.29100 1.00000
Bi3 0.66667 0.33333 0.45900 1.00000
S1 0.00000 0.00000 0.36200 0.56000
Te1 0.00000 0.00000 0.36200 0.44000
S2 0.33333 0.66667 0.05600 0.56000
Te2 0.33333 0.66667 0.05600 0.44000
S3 0.66667 0.33333 0.21100 0.56000
Te3 0.66667 0.33333 0.21100 0.44000

loop_
_cod_changelog_entry_id
_cod_changelog_entry_author
_cod_changelog_entry_date
_cod_changelog_entry_text
1
;cod-tools version 3.10.1
Id: cif_fix_AMCSD_atom_labels 10224 2024-08-07 11:09:31Z saulius
;
2024-08-07T19:38:10+03:00
;Changed the following '_atom_site_label' values:
the first duplicated label 'Bi'  converted to 'Bi1'
duplicated label 'Bi' at index 1 converted to 'Bi2'
duplicated label 'Bi' at index 2 converted to 'Bi3'
the first duplicated label 'S'  converted to 'S1'
duplicated label 'S' at index 5 converted to 'S2'
the first duplicated label 'Te'  converted to 'Te1'
duplicated label 'Te' at index 6 converted to 'Te2'
duplicated label 'S' at index 7 converted to 'S3'
duplicated label 'Te' at index 8 converted to 'Te3'
;

loop_
_cod_related_entry_id
_cod_related_entry_database
_cod_related_entry_code
1 AMCSD 0001347
